data_4023564
loop_
_publ_author_name
'Chuanfa Ni'
'Laijun Zhang'
'Jinbo Hu'

_publ_section_title
;
 Nucleophilic Fluoroalkylation of \a,\b-Enones, Arynes, and
 Alkynes with Fluorinated Sulfones: Probing the Hard/Soft
 Nature of Fluorinated Carbanions
;
_journal_name_full 'Journal of Organic Chemistry'
_journal_page_first 5699
_journal_page_last 5713
_journal_paper_doi 10.1021/jo702479z
_journal_volume 73
_journal_year 2008
_chemical_formula_sum 'C19 H15 F O4 S2'
_chemical_formula_weight 390.43
_chemical_name_systematic
; 
 ? 
;
_space_group_IT_number 14
_symmetry_cell_setting monoclinic
_symmetry_space_group_name_Hall '-P 2ybc'
_symmetry_space_group_name_H-M 'P 1 21/c 1'
_atom_sites_solution_hydrogens geom
_atom_sites_solution_primary direct
_atom_sites_solution_secondary difmap
_audit_creation_method SHELXL-97
_cell_angle_alpha 90.00
_cell_angle_beta 103.511(2)
_cell_angle_gamma 90.00
_cell_formula_units_Z 4
_cell_length_a 8.9189(9)
_cell_length_b 15.2396(15)
_cell_length_c 13.4112(13)
_cell_measurement_reflns_used 3915
_cell_measurement_temperature 293(2)
_cell_measurement_theta_max 54.539
_cell_measurement_theta_min 5.346
_cell_volume 1772.4(3)
_computing_cell_refinement 'Bruker SMART'
_computing_data_collection 'Bruker SMART'
_computing_data_reduction 'Bruker SHELXTL'
_computing_molecular_graphics 'Bruker SHELXTL'
_computing_publication_material 'Bruker SHELXTL'
_computing_structure_refinement 'SHELXL-97 (Sheldrick, 1997)'
_computing_structure_solution 'SHELXS-97 (Sheldrick, 1990)'
_diffrn_ambient_temperature 293(2)
_diffrn_measured_fraction_theta_full 0.986
_diffrn_measured_fraction_theta_max 0.986
_diffrn_measurement_device_type 'CCD area detector'
_diffrn_measurement_method 'phi and omega scans'
_diffrn_radiation_monochromator graphite
_diffrn_radiation_source 'fine-focus sealed tube'
_diffrn_radiation_type MoK\a
_diffrn_radiation_wavelength 0.71073
_diffrn_reflns_av_R_equivalents 0.0749
_diffrn_reflns_av_sigmaI/netI 0.0559
_diffrn_reflns_limit_h_max 11
_diffrn_reflns_limit_h_min -11
_diffrn_reflns_limit_k_max 19
_diffrn_reflns_limit_k_min -13
_diffrn_reflns_limit_l_max 17
_diffrn_reflns_limit_l_min -17
_diffrn_reflns_number 10238
_diffrn_reflns_theta_full 26.98
_diffrn_reflns_theta_max 26.98
_diffrn_reflns_theta_min 2.06
_exptl_absorpt_coefficient_mu 0.333
_exptl_absorpt_correction_T_max 1.00000
_exptl_absorpt_correction_T_min 0.55755
_exptl_absorpt_correction_type empirical
_exptl_crystal_colour colorless
_exptl_crystal_density_diffrn 1.463
_exptl_crystal_density_method 'not measured'
_exptl_crystal_F_000 808
_exptl_crystal_size_max 0.507
_exptl_crystal_size_mid 0.487
_exptl_crystal_size_min 0.220
_refine_diff_density_max 0.328
_refine_diff_density_min -0.290
_refine_diff_density_rms 0.055
_refine_ls_extinction_coef 0.0059(14)
_refine_ls_extinction_expression Fc^*^=kFc[1+0.001xFc^2^\l^3^/sin(2\q)]^-1/4^
_refine_ls_extinction_method SHELXL
_refine_ls_goodness_of_fit_ref 1.000
_refine_ls_hydrogen_treatment constr
_refine_ls_matrix_type full
_refine_ls_number_parameters 236
_refine_ls_number_reflns 3818
_refine_ls_number_restraints 0
_refine_ls_restrained_S_all 1.000
_refine_ls_R_factor_all 0.0551
_refine_ls_R_factor_gt 0.0447
_refine_ls_shift/su_max 0.001
_refine_ls_shift/su_mean 0.000
_refine_ls_structure_factor_coef Fsqd
_refine_ls_weighting_details 'calc w=1/[\s^2^(Fo^2^)+(0.0699P)^2^+0.0000P] where P=(Fo^2^+2Fc^2^)/3'
_refine_ls_weighting_scheme calc
_refine_ls_wR_factor_gt 0.1185
_refine_ls_wR_factor_ref 0.1243
_reflns_number_gt 3013
_reflns_number_total 3818
_reflns_threshold_expression >2sigma(I)
_cod_duplicate_entry 4023562
_cod_data_source_file jo702479z-File005.cif
_cod_data_source_block cd26336
_cod_depositor_comments
;
The following automatic conversions were performed:
'_symmetry_cell_setting' value 'Monoclinic' changed to 'monoclinic'
according to '/home/saulius/struct/CIF-dictionaries/cif_core.dic'
dictionary named 'cif_core.dic' version 2.4.1 from 2010-06-29.

Automatic conversion script
Id: cif_fix_enum 1527 2010-12-29 10:47:43Z saulius 
;
_cod_original_sg_symbol_H-M 'P 21/c'
_cod_database_code 4023564

loop_
_symmetry_equiv_pos_as_xyz
'x, y, z'
'-x, y+1/2, -z+1/2'
'-x, -y, -z'
'x, -y-1/2, z-1/2'

loop_
_atom_site_label
_atom_site_type_symbol
_atom_site_fract_x
_atom_site_fract_y
_atom_site_fract_z
_atom_site_U_iso_or_equiv
_atom_site_adp_type
_atom_site_occupancy
_atom_site_symmetry_multiplicity
_atom_site_calc_flag
_atom_site_refinement_flags
_atom_site_disorder_assembly
_atom_site_disorder_group
S1 S 0.33788(5) 0.31565(3) 0.73824(4) 0.04674(17) Uani 1 1 d . . .
S2 S 0.12063(6) 0.22249(3) 0.55926(4) 0.04829(17) Uani 1 1 d . . .
F1 F 0.11933(12) 0.20802(7) 0.75136(8) 0.0450(3) Uani 1 1 d . . .
O1 O 0.32720(16) 0.37372(9) 0.81951(12) 0.0610(4) Uani 1 1 d . . .
O2 O 0.39170(17) 0.34792(11) 0.65320(13) 0.0669(4) Uani 1 1 d . . .
O3 O 0.25422(17) 0.16859(10) 0.56723(12) 0.0635(4) Uani 1 1 d . . .
O4 O 0.0862(2) 0.28975(10) 0.48358(11) 0.0685(5) Uani 1 1 d . . .
C1 C 0.1377(2) 0.27498(11) 0.68647(14) 0.0398(4) Uani 1 1 d . . .
C2 C 0.0214(2) 0.34548(12) 0.68507(14) 0.0429(4) Uani 1 1 d . . .
C3 C 0.0313(3) 0.42478(14) 0.63548(16) 0.0568(5) Uani 1 1 d . . .
H3 H 0.1115 0.4344 0.6032 0.068 Uiso 1 1 calc R . .
C4 C -0.0775(3) 0.48863(17) 0.6343(2) 0.0740(7) Uani 1 1 d . . .
H4 H -0.0700 0.5419 0.6020 0.089 Uiso 1 1 calc R . .
C5 C -0.1967(3) 0.47450(19) 0.6802(2) 0.0803(8) Uani 1 1 d . . .
H5 H -0.2711 0.5176 0.6779 0.096 Uiso 1 1 calc R . .
C6 C -0.2068(3) 0.39740(19) 0.7294(2) 0.0769(8) Uani 1 1 d . . .
H6 H -0.2880 0.3885 0.7609 0.092 Uiso 1 1 calc R . .
C7 C -0.0982(2) 0.33227(15) 0.73295(17) 0.0568(5) Uani 1 1 d . . .
H7 H -0.1054 0.2800 0.7673 0.068 Uiso 1 1 calc R . .
C8 C 0.4453(2) 0.22378(12) 0.79368(16) 0.0465(5) Uani 1 1 d . . .
C9 C 0.5436(3) 0.18285(17) 0.7428(2) 0.0668(6) Uani 1 1 d . . .
H9 H 0.5500 0.2012 0.6778 0.080 Uiso 1 1 calc R . .
C10 C 0.6320(3) 0.1141(2) 0.7908(2) 0.0875(9) Uani 1 1 d . . .
H10 H 0.6983 0.0852 0.7577 0.105 Uiso 1 1 calc R . .
C11 C 0.6231(3) 0.08812(18) 0.8867(2) 0.0785(8) Uani 1 1 d . . .
H11 H 0.6833 0.0415 0.9181 0.094 Uiso 1 1 calc R . .
C12 C 0.5273(3) 0.12943(16) 0.93672(19) 0.0642(6) Uani 1 1 d . . .
H12 H 0.5231 0.1114 1.0023 0.077 Uiso 1 1 calc R . .
C13 C 0.4368(2) 0.19769(14) 0.89074(17) 0.0518(5) Uani 1 1 d . . .
H13 H 0.3706 0.2260 0.9245 0.062 Uiso 1 1 calc R . .
C14 C -0.0401(2) 0.15465(12) 0.55151(13) 0.0423(4) Uani 1 1 d . . .
C15 C -0.1861(3) 0.18421(15) 0.50704(18) 0.0615(6) Uani 1 1 d . . .
H15 H -0.2019 0.2405 0.4798 0.074 Uiso 1 1 calc R . .
C16 C -0.3086(3) 0.12795(19) 0.5039(2) 0.0773(8) Uani 1 1 d . . .
H16 H -0.4084 0.1462 0.4738 0.093 Uiso 1 1 calc R . .
C17 C -0.2839(3) 0.04522(16) 0.54489(19) 0.0690(7) Uani 1 1 d . . .
H17 H -0.3671 0.0078 0.5420 0.083 Uiso 1 1 calc R . .
C18 C -0.1401(3) 0.01761(14) 0.58937(17) 0.0570(5) Uani 1 1 d . . .
H18 H -0.1250 -0.0383 0.6176 0.068 Uiso 1 1 calc R . .
C19 C -0.0164(2) 0.07166(12) 0.59305(15) 0.0485(5) Uani 1 1 d . . .
H19 H 0.0828 0.0526 0.6233 0.058 Uiso 1 1 calc R . .

loop_
_atom_site_aniso_label
_atom_site_aniso_U_11
_atom_site_aniso_U_22
_atom_site_aniso_U_33
_atom_site_aniso_U_23
_atom_site_aniso_U_13
_atom_site_aniso_U_12
S1 0.0378(3) 0.0415(3) 0.0616(3) -0.0073(2) 0.0128(2) -0.00627(19)
S2 0.0571(3) 0.0481(3) 0.0444(3) -0.0067(2) 0.0214(2) -0.0157(2)
F1 0.0492(6) 0.0427(6) 0.0445(6) 0.0040(4) 0.0141(5) -0.0076(5)
O1 0.0483(8) 0.0505(8) 0.0777(10) -0.0263(7) 0.0012(7) 0.0029(6)
O2 0.0543(9) 0.0668(10) 0.0843(11) 0.0099(8) 0.0260(8) -0.0186(8)
O3 0.0574(9) 0.0664(9) 0.0753(10) -0.0240(8) 0.0329(8) -0.0095(8)
O4 0.1051(13) 0.0598(9) 0.0449(8) 0.0053(7) 0.0265(8) -0.0268(9)
C1 0.0419(10) 0.0384(9) 0.0420(10) -0.0010(7) 0.0156(7) -0.0087(7)
C2 0.0386(9) 0.0460(10) 0.0426(10) -0.0041(8) 0.0064(7) -0.0039(8)
C3 0.0635(13) 0.0487(12) 0.0561(12) 0.0038(10) 0.0101(10) -0.0035(10)
C4 0.0881(19) 0.0553(14) 0.0660(15) 0.0039(11) -0.0076(13) 0.0105(13)
C5 0.0593(15) 0.0785(19) 0.090(2) -0.0154(15) -0.0095(14) 0.0233(14)
C6 0.0431(13) 0.088(2) 0.100(2) -0.0166(16) 0.0164(12) 0.0043(12)
C7 0.0426(11) 0.0604(13) 0.0695(14) -0.0041(10) 0.0176(10) -0.0055(10)
C8 0.0372(9) 0.0447(10) 0.0590(12) -0.0102(9) 0.0139(8) 0.0003(8)
C9 0.0583(14) 0.0795(16) 0.0687(15) -0.0080(12) 0.0274(11) 0.0148(12)
C10 0.0756(18) 0.098(2) 0.092(2) -0.0167(17) 0.0254(15) 0.0416(16)
C11 0.0739(17) 0.0721(17) 0.0861(19) -0.0064(14) 0.0115(13) 0.0296(13)
C12 0.0598(14) 0.0641(14) 0.0669(14) -0.0010(11) 0.0111(11) 0.0054(11)
C13 0.0430(11) 0.0551(12) 0.0583(12) -0.0085(10) 0.0139(9) 0.0036(9)
C14 0.0482(10) 0.0418(10) 0.0370(9) -0.0031(8) 0.0098(8) -0.0083(8)
C15 0.0626(14) 0.0544(13) 0.0606(14) 0.0130(10) 0.0003(11) -0.0032(10)
C16 0.0486(13) 0.0911(19) 0.0797(17) 0.0177(14) -0.0101(12) -0.0086(12)
C17 0.0608(14) 0.0707(15) 0.0705(15) 0.0063(12) 0.0054(11) -0.0264(12)
C18 0.0616(13) 0.0462(11) 0.0635(13) 0.0025(10) 0.0154(10) -0.0121(10)
C19 0.0499(11) 0.0430(10) 0.0522(11) -0.0010(8) 0.0114(9) -0.0030(9)

loop_
_atom_type_symbol
_atom_type_description
_atom_type_scat_dispersion_real
_atom_type_scat_dispersion_imag
_atom_type_scat_source
C C 0.0033 0.0016 'International Tables Vol C Tables 4.2.6.8 and 6.1.1.4'
H H 0.0000 0.0000 'International Tables Vol C Tables 4.2.6.8 and 6.1.1.4'
O O 0.0106 0.0060 'International Tables Vol C Tables 4.2.6.8 and 6.1.1.4'
F F 0.0171 0.0103 'International Tables Vol C Tables 4.2.6.8 and 6.1.1.4'
S S 0.1246 0.1234 'International Tables Vol C Tables 4.2.6.8 and 6.1.1.4'

loop_
_geom_angle_atom_site_label_1
_geom_angle_atom_site_label_2
_geom_angle_atom_site_label_3
_geom_angle
_geom_angle_site_symmetry_1
_geom_angle_site_symmetry_3
_geom_angle_publ_flag
O1 S1 O2 119.57(10) . . ?
O1 S1 C8 107.34(9) . . ?
O2 S1 C8 111.15(10) . . ?
O1 S1 C1 105.20(8) . . ?
O2 S1 C1 106.81(9) . . ?
C8 S1 C1 105.80(8) . . ?
O4 S2 O3 120.22(10) . . ?
O4 S2 C14 110.21(9) . . ?
O3 S2 C14 108.76(9) . . ?
O4 S2 C1 107.59(9) . . ?
O3 S2 C1 106.89(9) . . ?
C14 S2 C1 101.49(8) . . ?
F1 C1 C2 110.94(14) . . ?
F1 C1 S2 105.38(11) . . ?
C2 C1 S2 113.03(13) . . ?
F1 C1 S1 104.85(12) . . ?
C2 C1 S1 111.60(12) . . ?
S2 C1 S1 110.55(9) . . ?
C7 C2 C3 119.4(2) . . ?
C7 C2 C1 119.96(18) . . ?
C3 C2 C1 120.68(17) . . ?
C4 C3 C2 119.8(2) . . ?
C4 C3 H3 120.1 . . ?
C2 C3 H3 120.1 . . ?
C5 C4 C3 120.4(2) . . ?
C5 C4 H4 119.8 . . ?
C3 C4 H4 119.8 . . ?
C6 C5 C4 120.1(2) . . ?
C6 C5 H5 119.9 . . ?
C4 C5 H5 119.9 . . ?
C5 C6 C7 120.8(3) . . ?
C5 C6 H6 119.6 . . ?
C7 C6 H6 119.6 . . ?
C6 C7 C2 119.4(2) . . ?
C6 C7 H7 120.3 . . ?
C2 C7 H7 120.3 . . ?
C9 C8 C13 121.2(2) . . ?
C9 C8 S1 119.79(18) . . ?
C13 C8 S1 118.90(14) . . ?
C10 C9 C8 118.2(2) . . ?
C10 C9 H9 120.9 . . ?
C8 C9 H9 120.9 . . ?
C11 C10 C9 120.6(2) . . ?
C11 C10 H10 119.7 . . ?
C9 C10 H10 119.7 . . ?
C12 C11 C10 120.8(2) . . ?
C12 C11 H11 119.6 . . ?
C10 C11 H11 119.6 . . ?
C11 C12 C13 120.1(2) . . ?
C11 C12 H12 120.0 . . ?
C13 C12 H12 120.0 . . ?
C12 C13 C8 119.1(2) . . ?
C12 C13 H13 120.5 . . ?
C8 C13 H13 120.5 . . ?
C15 C14 C19 121.08(18) . . ?
C15 C14 S2 120.76(15) . . ?
C19 C14 S2 118.15(15) . . ?
C14 C15 C16 118.2(2) . . ?
C14 C15 H15 120.9 . . ?
C16 C15 H15 120.9 . . ?
C17 C16 C15 120.4(2) . . ?
C17 C16 H16 119.8 . . ?
C15 C16 H16 119.8 . . ?
C18 C17 C16 120.7(2) . . ?
C18 C17 H17 119.6 . . ?
C16 C17 H17 119.6 . . ?
C17 C18 C19 120.2(2) . . ?
C17 C18 H18 119.9 . . ?
C19 C18 H18 119.9 . . ?
C18 C19 C14 119.45(19) . . ?
C18 C19 H19 120.3 . . ?
C14 C19 H19 120.3 . . ?

loop_
_geom_bond_atom_site_label_1
_geom_bond_atom_site_label_2
_geom_bond_distance
_geom_bond_site_symmetry_2
_geom_bond_publ_flag
S1 O1 1.4243(14) . ?
S1 O2 1.4243(15) . ?
S1 C8 1.760(2) . ?
S1 C1 1.8640(18) . ?
S2 O4 1.4246(16) . ?
S2 O3 1.4305(16) . ?
S2 C14 1.7507(18) . ?
S2 C1 1.8580(18) . ?
F1 C1 1.376(2) . ?
C1 C2 1.490(3) . ?
C2 C7 1.382(3) . ?
C2 C3 1.392(3) . ?
C3 C4 1.372(3) . ?
C3 H3 0.9300 . ?
C4 C5 1.364(4) . ?
C4 H4 0.9300 . ?
C5 C6 1.361(4) . ?
C5 H5 0.9300 . ?
C6 C7 1.380(3) . ?
C6 H6 0.9300 . ?
C7 H7 0.9300 . ?
C8 C9 1.380(3) . ?
C8 C13 1.380(3) . ?
C9 C10 1.377(4) . ?
C9 H9 0.9300 . ?
C10 C11 1.365(4) . ?
C10 H10 0.9300 . ?
C11 C12 1.358(3) . ?
C11 H11 0.9300 . ?
C12 C13 1.372(3) . ?
C12 H12 0.9300 . ?
C13 H13 0.9300 . ?
C14 C15 1.375(3) . ?
C14 C19 1.378(3) . ?
C15 C16 1.382(3) . ?
C15 H15 0.9300 . ?
C16 C17 1.373(4) . ?
C16 H16 0.9300 . ?
C17 C18 1.349(3) . ?
C17 H17 0.9300 . ?
C18 C19 1.368(3) . ?
C18 H18 0.9300 . ?
C19 H19 0.9300 . ?

loop_
_geom_torsion_atom_site_label_1
_geom_torsion_atom_site_label_2
_geom_torsion_atom_site_label_3
_geom_torsion_atom_site_label_4
_geom_torsion
_geom_torsion_site_symmetry_1
_geom_torsion_site_symmetry_2
_geom_torsion_site_symmetry_3
_geom_torsion_site_symmetry_4
_geom_torsion_publ_flag
O4 S2 C1 F1 160.56(12) . . . . ?
O3 S2 C1 F1 -69.04(13) . . . . ?
C14 S2 C1 F1 44.82(13) . . . . ?
O4 S2 C1 C2 39.25(15) . . . . ?
O3 S2 C1 C2 169.65(12) . . . . ?
C14 S2 C1 C2 -76.48(14) . . . . ?
O4 S2 C1 S1 -86.67(12) . . . . ?
O3 S2 C1 S1 43.73(12) . . . . ?
C14 S2 C1 S1 157.59(10) . . . . ?
O1 S1 C1 F1 -82.02(13) . . . . ?
O2 S1 C1 F1 149.93(12) . . . . ?
C8 S1 C1 F1 31.43(13) . . . . ?
O1 S1 C1 C2 38.16(15) . . . . ?
O2 S1 C1 C2 -89.89(14) . . . . ?
C8 S1 C1 C2 151.60(13) . . . . ?
O1 S1 C1 S2 164.88(10) . . . . ?
O2 S1 C1 S2 36.83(12) . . . . ?
C8 S1 C1 S2 -81.68(11) . . . . ?
F1 C1 C2 C7 -8.9(2) . . . . ?
S2 C1 C2 C7 109.18(18) . . . . ?
S1 C1 C2 C7 -125.47(17) . . . . ?
F1 C1 C2 C3 171.35(16) . . . . ?
S2 C1 C2 C3 -70.5(2) . . . . ?
S1 C1 C2 C3 54.8(2) . . . . ?
C7 C2 C3 C4 -0.2(3) . . . . ?
C1 C2 C3 C4 179.49(19) . . . . ?
C2 C3 C4 C5 -0.9(4) . . . . ?
C3 C4 C5 C6 1.3(4) . . . . ?
C4 C5 C6 C7 -0.5(4) . . . . ?
C5 C6 C7 C2 -0.6(4) . . . . ?
C3 C2 C7 C6 1.0(3) . . . . ?
C1 C2 C7 C6 -178.73(19) . . . . ?
O1 S1 C8 C9 -144.60(18) . . . . ?
O2 S1 C8 C9 -12.1(2) . . . . ?
C1 S1 C8 C9 103.45(18) . . . . ?
O1 S1 C8 C13 31.17(18) . . . . ?
O2 S1 C8 C13 163.64(15) . . . . ?
C1 S1 C8 C13 -80.78(17) . . . . ?
C13 C8 C9 C10 0.9(4) . . . . ?
S1 C8 C9 C10 176.6(2) . . . . ?
C8 C9 C10 C11 -0.7(4) . . . . ?
C9 C10 C11 C12 -0.1(5) . . . . ?
C10 C11 C12 C13 0.6(4) . . . . ?
C11 C12 C13 C8 -0.4(3) . . . . ?
C9 C8 C13 C12 -0.4(3) . . . . ?
S1 C8 C13 C12 -176.13(16) . . . . ?
O4 S2 C14 C15 -22.3(2) . . . . ?
O3 S2 C14 C15 -156.07(17) . . . . ?
C1 S2 C14 C15 91.47(17) . . . . ?
O4 S2 C14 C19 158.99(15) . . . . ?
O3 S2 C14 C19 25.24(18) . . . . ?
C1 S2 C14 C19 -87.22(16) . . . . ?
C19 C14 C15 C16 -0.8(3) . . . . ?
S2 C14 C15 C16 -179.48(19) . . . . ?
C14 C15 C16 C17 0.4(4) . . . . ?
C15 C16 C17 C18 0.4(4) . . . . ?
C16 C17 C18 C19 -0.8(4) . . . . ?
C17 C18 C19 C14 0.4(3) . . . . ?
C15 C14 C19 C18 0.4(3) . . . . ?
S2 C14 C19 C18 179.11(15) . . . . ?

loop_
_cod_related_entry_id
_cod_related_entry_database
_cod_related_entry_code
1 ChemSpider 30658704
